data_2104354
loop_
_publ_author_name
'Rathore, R. S.'
'Reddy, B. Palakshi'
'Vijayakumar, V.'
'Ragavan, R. Venkat'
'Narasimhamurthy, T.'

_publ_section_title
;
 Hantzsch 1,4-dihydropyridine esters and analogs: candidates for
 generating reproducible one-dimensional packing motifs
;
_journal_coeditor_code EB5001
_journal_issue 3
_journal_name_full 'Acta Crystallographica Section B'
_journal_page_first 375
_journal_page_last 381
_journal_paper_doi 10.1107/S0108768109004832
_journal_volume 65
_journal_year 2009
_chemical_formula_moiety 'C20 H25 N O6'
_chemical_formula_sum 'C20 H25 N O6'
_chemical_formula_weight 375.41
_chemical_melting_point 421(2)
_chemical_name_common 'Hantzsch 1,4-dihydropyridine ester'
_chemical_name_systematic
;
diethyl-2,6-dimethyl-1,4-dihydro-4-(4-hydroxy-3-methoxyphenyl)-
3,5-pyridine dicarboxylate
;
_space_group_IT_number 19
_symmetry_cell_setting orthorhombic
_symmetry_space_group_name_Hall 'P 2ac 2ab'
_symmetry_space_group_name_H-M 'P 21 21 21'
_atom_sites_solution_hydrogens geom
_atom_sites_solution_primary direct
_atom_sites_solution_secondary difmap
_audit_creation_method SHELXL-97
_cell_angle_alpha 90.00
_cell_angle_beta 90.00
_cell_angle_gamma 90.00
_cell_formula_units_Z 4
_cell_length_a 7.5530(9)
_cell_length_b 13.5745(16)
_cell_length_c 19.154(2)
_cell_measurement_reflns_used 1061
_cell_measurement_temperature 294(2)
_cell_measurement_theta_max 19.6
_cell_measurement_theta_min 2.9
_cell_volume 1963.8(4)
_computing_cell_refinement 'SAINT-Plus (Bruker, 2003)'
_computing_data_collection 'SMART (Bruker, 2003)'
_computing_data_reduction SAINT-Plus
_computing_molecular_graphics 'ORTEP-III (Farrugia, 1997), PLATON (Spek, 2003)'
_computing_publication_material 'SHELXL97 and PLATON'
_computing_structure_refinement 'SHELXL97 (Sheldrick, 1997)'
_computing_structure_solution 'SHELXTL (Bruker, 2003) '
_diffrn_ambient_temperature 294(2)
_diffrn_measured_fraction_theta_full 0.996
_diffrn_measured_fraction_theta_max 0.996
_diffrn_measurement_device_type 'Bruker SMART CCD area-detector'
_diffrn_measurement_method '\f and \w-scans'
_diffrn_radiation_monochromator graphite
_diffrn_radiation_source 'fine-focus sealed tube'
_diffrn_radiation_type MoK\a
_diffrn_radiation_wavelength 0.71073
_diffrn_reflns_av_R_equivalents 0.0436
_diffrn_reflns_av_sigmaI/netI 0.0894
_diffrn_reflns_limit_h_max 6
_diffrn_reflns_limit_h_min -9
_diffrn_reflns_limit_k_max 16
_diffrn_reflns_limit_k_min -15
_diffrn_reflns_limit_l_max 16
_diffrn_reflns_limit_l_min -23
_diffrn_reflns_number 7380
_diffrn_reflns_theta_full 26.00
_diffrn_reflns_theta_max 26.00
_diffrn_reflns_theta_min 1.84
_exptl_absorpt_coefficient_mu 0.094
_exptl_absorpt_correction_T_max 0.989
_exptl_absorpt_correction_T_min 0.938
_exptl_absorpt_correction_type multi-scan
_exptl_absorpt_process_details '(SADABS; Sheldrick, 2003)'
_exptl_crystal_colour Colorless
_exptl_crystal_density_diffrn 1.270
_exptl_crystal_density_method 'not measured'
_exptl_crystal_description plate
_exptl_crystal_F_000 800
_exptl_crystal_size_max 0.26
_exptl_crystal_size_mid 0.20
_exptl_crystal_size_min 0.14
_refine_diff_density_max 0.481
_refine_diff_density_min -0.439
_refine_ls_abs_structure_details 'Flack H D (1983), Acta Cryst. A39, 876-881'
_refine_ls_abs_structure_Flack 0(2)
_refine_ls_extinction_method none
_refine_ls_goodness_of_fit_ref 1.035
_refine_ls_hydrogen_treatment constr
_refine_ls_matrix_type full
_refine_ls_number_parameters 249
_refine_ls_number_reflns 3775
_refine_ls_number_restraints 1
_refine_ls_restrained_S_all 1.050
_refine_ls_R_factor_all 0.1360
_refine_ls_R_factor_gt 0.0679
_refine_ls_shift/su_max 0.000
_refine_ls_shift/su_mean 0.000
_refine_ls_structure_factor_coef Fsqd
_refine_ls_weighting_details 'calc w=1/[\s^2^(Fo^2^)+(0.1153P)^2^+0.0000P] where P=(Fo^2^+2Fc^2^)/3'
_refine_ls_weighting_scheme calc
_refine_ls_wR_factor_gt 0.1661
_refine_ls_wR_factor_ref 0.2220
_reflns_number_gt 2056
_reflns_number_total 3775
_reflns_threshold_expression >2\s(I)
_cod_data_source_file eb5001.cif
_cod_data_source_block IV
_cod_depositor_comments
;
The following automatic conversions were performed:
'_symmetry_cell_setting' value 'Orthorhombic' changed to 'orthorhombic'
according to '/home/saulius/struct/CIF-dictionaries/cif_core.dic'
dictionary named 'cif_core.dic' version 2.4.1 from 2010-06-29.

Automatic conversion script
Id: cif_fix_enum 1527 2010-12-29 10:47:43Z saulius 

The following automatic conversions were performed:

'_symmetry_cell_setting' value 'Orthorhombic' changed to
'orthorhombic' according to
/home/saulius/struct/CIF-dictionaries/cif_core.dic dictionary named
'cif_core.dic' version 2.4.1 from 2010-06-29.

Automatic conversion script
Id: cif_fix_values 1715 2011-07-08 13:25:40Z adriana 
;
_cod_original_cell_volume 1963.9(4)
_cod_original_sg_symbol_H-M P212121
_cod_database_code 2104354

loop_
_symmetry_equiv_pos_as_xyz
'x, y, z'
'-x+1/2, -y, z+1/2'
'x+1/2, -y+1/2, -z'
'-x, y+1/2, -z+1/2'

loop_
_atom_site_type_symbol
_atom_site_label
_atom_site_fract_x
_atom_site_fract_y
_atom_site_fract_z
_atom_site_U_iso_or_equiv
_atom_site_adp_type
_atom_site_calc_flag
_atom_site_refinement_flags
_atom_site_occupancy
_atom_site_disorder_assembly
_atom_site_disorder_group
O O1 1.0379(6) -0.0341(3) 0.1265(2) 0.0740(11) Uani d . 1 . .
O O2 0.7546(5) -0.0242(3) 0.0922(2) 0.0771(11) Uani d . 1 . .
O O3 0.5531(4) 0.1675(3) -0.0956(2) 0.0712(11) Uani d . 1 . .
O O4 0.7311(4) 0.2470(2) -0.16985(17) 0.0557(9) Uani d . 1 . .
O O5 0.4739(5) -0.2431(3) -0.0882(2) 0.0697(11) Uani d . 1 . .
O O6 0.7330(5) -0.3087(3) -0.17389(18) 0.0709(11) Uani d . 1 . .
H H6 0.6301 -0.3166 -0.1864 0.106 Uiso calc R 1 . .
N N1 1.1645(5) 0.1301(3) -0.0562(2) 0.0515(10) Uani d . 1 . .
H H1 1.2720 0.1379 -0.0699 0.062 Uiso calc R 1 . .
C C2 1.1350(6) 0.0763(4) 0.0045(2) 0.0486(12) Uani d . 1 . .
C C3 0.9679(6) 0.0448(3) 0.0188(2) 0.0442(11) Uani d . 1 . .
C C4 0.8224(5) 0.0573(3) -0.0348(2) 0.0425(11) Uani d . 1 . .
H H4 0.7127 0.0722 -0.0097 0.051 Uiso calc R 1 . .
C C5 0.8598(6) 0.1419(3) -0.0830(3) 0.0435(11) Uani d . 1 . .
C C6 1.0306(6) 0.1718(3) -0.0960(3) 0.0472(12) Uani d . 1 . .
C C7 1.2991(6) 0.0592(4) 0.0480(3) 0.0660(15) Uani d . 1 . .
H H7A 1.3986 0.0906 0.0261 0.099 Uiso calc R 1 . .
H H7B 1.3210 -0.0103 0.0517 0.099 Uiso calc R 1 . .
H H7C 1.2819 0.0864 0.0938 0.099 Uiso calc R 1 . .
C C8 1.0995(6) 0.2475(4) -0.1478(3) 0.0646(15) Uani d . 1 . .
H H8A 1.0091 0.2620 -0.1815 0.097 Uiso calc R 1 . .
H H8B 1.2018 0.2217 -0.1712 0.097 Uiso calc R 1 . .
H H8C 1.1312 0.3068 -0.1234 0.097 Uiso calc R 1 . .
C C9 0.9289(8) -0.0074(4) 0.0840(3) 0.0583(14) Uani d . 1 . .
C C10 0.6971(12) -0.0821(5) 0.1510(3) 0.106(3) Uani d D 1 . .
H H10A 0.6004 -0.1245 0.1367 0.128 Uiso calc R 1 . .
H H10B 0.7939 -0.1237 0.1665 0.128 Uiso calc R 1 . .
C C11 0.6397(13) -0.0211(5) 0.2080(4) 0.138(4) Uani d D 1 . .
H H11A 0.7397 0.0129 0.2274 0.207 Uiso calc R 1 . .
H H11B 0.5863 -0.0615 0.2433 0.207 Uiso calc R 1 . .
H H11C 0.5548 0.0260 0.1914 0.207 Uiso calc R 1 . .
C C12 0.7005(6) 0.1855(3) -0.1163(3) 0.0455(11) Uani d . 1 . .
C C13 0.5768(6) 0.2958(4) -0.2016(3) 0.0593(14) Uani d . 1 . .
H H13A 0.5087 0.3299 -0.1661 0.071 Uiso calc R 1 . .
H H13B 0.5009 0.2475 -0.2238 0.071 Uiso calc R 1 . .
C C14 0.6439(8) 0.3666(4) -0.2538(3) 0.0709(16) Uani d . 1 . .
H H14A 0.7192 0.4138 -0.2312 0.106 Uiso calc R 1 . .
H H14B 0.5459 0.4001 -0.2752 0.106 Uiso calc R 1 . .
H H14C 0.7100 0.3319 -0.2888 0.106 Uiso calc R 1 . .
C C15 0.7937(6) -0.0389(3) -0.0748(2) 0.0441(11) Uani d . 1 . .
C C16 0.6401(6) -0.0945(3) -0.0645(2) 0.0482(12) Uani d . 1 . .
H H16 0.5517 -0.0708 -0.0351 0.058 Uiso calc R 1 . .
C C17 0.6186(6) -0.1833(4) -0.0971(3) 0.0474(12) Uani d . 1 . .
C C18 0.7491(7) -0.2193(3) -0.1410(2) 0.0508(12) Uani d . 1 . .
C C19 0.8993(7) -0.1642(4) -0.1530(3) 0.0560(13) Uani d . 1 . .
H H19 0.9858 -0.1873 -0.1834 0.067 Uiso calc R 1 . .
C C20 0.9214(7) -0.0748(4) -0.1197(2) 0.0543(13) Uani d . 1 . .
H H20 1.0236 -0.0382 -0.1277 0.065 Uiso calc R 1 . .
C C21 0.3422(7) -0.2117(5) -0.0404(3) 0.0805(18) Uani d . 1 . .
H H21A 0.3928 -0.2065 0.0054 0.121 Uiso calc R 1 . .
H H21B 0.2473 -0.2587 -0.0398 0.121 Uiso calc R 1 . .
H H21C 0.2974 -0.1486 -0.0546 0.121 Uiso calc R 1 . .

loop_
_atom_site_aniso_label
_atom_site_aniso_U_11
_atom_site_aniso_U_22
_atom_site_aniso_U_33
_atom_site_aniso_U_12
_atom_site_aniso_U_13
_atom_site_aniso_U_23
O1 0.092(3) 0.061(2) 0.069(2) 0.009(2) -0.007(2) 0.014(2)
O2 0.067(3) 0.094(3) 0.070(2) 0.009(2) 0.027(2) 0.029(2)
O3 0.0301(18) 0.089(3) 0.094(3) -0.0022(18) 0.008(2) 0.026(2)
O4 0.0382(17) 0.063(2) 0.066(2) 0.0025(17) -0.0003(17) 0.0100(19)
O5 0.056(2) 0.065(2) 0.088(3) -0.0252(18) 0.018(2) -0.012(2)
O6 0.074(3) 0.063(2) 0.076(2) -0.012(2) 0.012(2) -0.013(2)
N1 0.0277(19) 0.065(3) 0.062(2) -0.0012(18) 0.006(2) 0.000(2)
C2 0.041(3) 0.053(3) 0.052(3) 0.007(2) 0.001(2) -0.006(3)
C3 0.046(3) 0.043(3) 0.044(2) -0.003(2) 0.007(2) 0.003(2)
C4 0.032(2) 0.046(3) 0.050(2) -0.003(2) 0.006(2) -0.002(2)
C5 0.033(2) 0.047(3) 0.051(3) -0.003(2) 0.000(2) -0.002(2)
C6 0.041(3) 0.051(3) 0.049(3) -0.001(2) -0.001(2) 0.008(2)
C7 0.049(3) 0.084(4) 0.066(3) 0.007(3) -0.002(3) -0.009(3)
C8 0.042(3) 0.068(3) 0.084(4) -0.005(3) 0.016(3) 0.020(3)
C9 0.079(4) 0.041(3) 0.054(3) 0.011(3) 0.002(3) -0.004(2)
C10 0.145(7) 0.084(4) 0.090(5) 0.023(5) 0.046(5) 0.030(4)
C11 0.198(10) 0.111(6) 0.104(6) 0.041(6) 0.064(7) 0.034(5)
C12 0.037(3) 0.044(3) 0.056(3) 0.000(2) 0.005(2) -0.001(3)
C13 0.038(3) 0.073(3) 0.067(3) 0.009(2) -0.011(3) 0.003(3)
C14 0.066(4) 0.086(4) 0.061(3) 0.013(3) -0.009(3) 0.012(3)
C15 0.040(2) 0.049(3) 0.042(2) 0.002(2) 0.002(2) 0.001(2)
C16 0.042(3) 0.049(3) 0.054(3) -0.006(2) 0.006(2) 0.003(3)
C17 0.042(3) 0.049(3) 0.051(3) -0.011(2) 0.001(2) 0.005(3)
C18 0.056(3) 0.048(3) 0.048(3) -0.005(2) -0.003(3) -0.003(2)
C19 0.051(3) 0.063(3) 0.054(3) 0.000(3) 0.012(3) -0.005(3)
C20 0.048(3) 0.061(3) 0.054(3) -0.006(2) 0.006(3) -0.003(3)
C21 0.051(3) 0.092(4) 0.099(4) -0.022(3) 0.020(4) -0.006(4)

loop_
_atom_type_symbol
_atom_type_description
_atom_type_scat_dispersion_real
_atom_type_scat_dispersion_imag
_atom_type_scat_source
C C 0.0033 0.0016 'International Tables Vol C Tables 4.2.6.8 and 6.1.1.4'
H H 0.0000 0.0000 'International Tables Vol C Tables 4.2.6.8 and 6.1.1.4'
N N 0.0061 0.0033 'International Tables Vol C Tables 4.2.6.8 and 6.1.1.4'
O O 0.0106 0.0060 'International Tables Vol C Tables 4.2.6.8 and 6.1.1.4'

loop_
_geom_angle_atom_site_label_1
_geom_angle_atom_site_label_2
_geom_angle_atom_site_label_3
_geom_angle_site_symmetry_1
_geom_angle_site_symmetry_3
_geom_angle
_geom_angle_publ_flag
C9 O2 C10 . . 118.6(5) ?
C12 O4 C13 . . 117.3(4) ?
C17 O5 C21 . . 117.5(4) ?
C18 O6 H6 . . 109.5 ?
C6 N1 C2 . . 123.8(4) ?
C6 N1 H1 . . 118.1 ?
C2 N1 H1 . . 118.1 ?
C3 C2 N1 . . 118.8(4) ?
C3 C2 C7 . . 127.0(4) ?
N1 C2 C7 . . 114.2(4) ?
C2 C3 C9 . . 120.7(5) ?
C2 C3 C4 . . 120.1(4) ?
C9 C3 C4 . . 119.1(4) ?
C5 C4 C3 . . 111.5(4) ?
C5 C4 C15 . . 111.9(3) ?
C3 C4 C15 . . 110.3(4) ?
C5 C4 H4 . . 107.6 ?
C3 C4 H4 . . 107.6 ?
C15 C4 H4 . . 107.6 ?
C6 C5 C12 . . 124.4(4) ?
C6 C5 C4 . . 120.9(4) ?
C12 C5 C4 . . 114.7(4) ?
C5 C6 N1 . . 117.7(4) ?
C5 C6 C8 . . 129.7(4) ?
N1 C6 C8 . . 112.6(4) ?
C2 C7 H7A . . 109.5 ?
C2 C7 H7B . . 109.5 ?
H7A C7 H7B . . 109.5 ?
C2 C7 H7C . . 109.5 ?
H7A C7 H7C . . 109.5 ?
H7B C7 H7C . . 109.5 ?
C6 C8 H8A . . 109.5 ?
C6 C8 H8B . . 109.5 ?
H8A C8 H8B . . 109.5 ?
C6 C8 H8C . . 109.5 ?
H8A C8 H8C . . 109.5 ?
H8B C8 H8C . . 109.5 ?
O1 C9 O2 . . 122.3(5) ?
O1 C9 C3 . . 125.4(5) ?
O2 C9 C3 . . 112.3(5) ?
C11 C10 O2 . . 111.8(5) ?
C11 C10 H10A . . 109.3 ?
O2 C10 H10A . . 109.3 ?
C11 C10 H10B . . 109.3 ?
O2 C10 H10B . . 109.3 ?
H10A C10 H10B . . 107.9 ?
C10 C11 H11A . . 109.5 ?
C10 C11 H11B . . 109.5 ?
H11A C11 H11B . . 109.5 ?
C10 C11 H11C . . 109.5 ?
H11A C11 H11C . . 109.5 ?
H11B C11 H11C . . 109.5 ?
O3 C12 O4 . . 122.4(4) ?
O3 C12 C5 . . 121.7(4) ?
O4 C12 C5 . . 115.9(4) ?
O4 C13 C14 . . 107.5(4) ?
O4 C13 H13A . . 110.2 ?
C14 C13 H13A . . 110.2 ?
O4 C13 H13B . . 110.2 ?
C14 C13 H13B . . 110.2 ?
H13A C13 H13B . . 108.5 ?
C13 C14 H14A . . 109.5 ?
C13 C14 H14B . . 109.5 ?
H14A C14 H14B . . 109.5 ?
C13 C14 H14C . . 109.5 ?
H14A C14 H14C . . 109.5 ?
H14B C14 H14C . . 109.5 ?
C20 C15 C16 . . 118.5(4) ?
C20 C15 C4 . . 120.9(4) ?
C16 C15 C4 . . 120.5(4) ?
C17 C16 C15 . . 120.6(4) ?
C17 C16 H16 . . 119.7 ?
C15 C16 H16 . . 119.7 ?
C16 C17 O5 . . 124.0(4) ?
C16 C17 C18 . . 120.2(4) ?
O5 C17 C18 . . 115.7(4) ?
O6 C18 C19 . . 118.4(5) ?
O6 C18 C17 . . 121.8(5) ?
C19 C18 C17 . . 119.8(4) ?
C18 C19 C20 . . 120.0(5) ?
C18 C19 H19 . . 120.0 ?
C20 C19 H19 . . 120.0 ?
C19 C20 C15 . . 120.8(4) ?
C19 C20 H20 . . 119.6 ?
C15 C20 H20 . . 119.6 ?
O5 C21 H21A . . 109.5 ?
O5 C21 H21B . . 109.5 ?
H21A C21 H21B . . 109.5 ?
O5 C21 H21C . . 109.5 ?
H21A C21 H21C . . 109.5 ?
H21B C21 H21C . . 109.5 ?

loop_
_geom_bond_atom_site_label_1
_geom_bond_atom_site_label_2
_geom_bond_site_symmetry_2
_geom_bond_distance
_geom_bond_publ_flag
O1 C9 . 1.213(6) ?
O2 C9 . 1.345(7) ?
O2 C10 . 1.440(7) ?
O3 C12 . 1.208(5) ?
O4 C12 . 1.342(5) ?
O4 C13 . 1.471(5) ?
O5 C17 . 1.372(5) ?
O5 C21 . 1.416(6) ?
O6 C18 . 1.373(6) ?
O6 H6 . 0.8200 ?
N1 C6 . 1.387(6) ?
N1 C2 . 1.391(6) ?
N1 H1 . 0.8600 ?
C2 C3 . 1.360(6) ?
C2 C7 . 1.511(6) ?
C3 C9 . 1.467(7) ?
C3 C4 . 1.514(6) ?
C4 C5 . 1.500(6) ?
C4 C15 . 1.529(6) ?
C4 H4 . 0.9800 ?
C5 C6 . 1.375(6) ?
C5 C12 . 1.485(6) ?
C6 C8 . 1.521(7) ?
C7 H7A . 0.9600 ?
C7 H7B . 0.9600 ?
C7 H7C . 0.9600 ?
C8 H8A . 0.9600 ?
C8 H8B . 0.9600 ?
C8 H8C . 0.9600 ?
C10 C11 . 1.437(7) ?
C10 H10A . 0.9700 ?
C10 H10B . 0.9700 ?
C11 H11A . 0.9600 ?
C11 H11B . 0.9600 ?
C11 H11C . 0.9600 ?
C13 C14 . 1.476(7) ?
C13 H13A . 0.9700 ?
C13 H13B . 0.9700 ?
C14 H14A . 0.9600 ?
C14 H14B . 0.9600 ?
C14 H14C . 0.9600 ?
C15 C20 . 1.382(6) ?
C15 C16 . 1.398(6) ?
C16 C17 . 1.368(6) ?
C16 H16 . 0.9300 ?
C17 C18 . 1.384(7) ?
C18 C19 . 1.378(7) ?
C19 C20 . 1.381(7) ?
C19 H19 . 0.9300 ?
C20 H20 . 0.9300 ?
C21 H21A . 0.9600 ?
C21 H21B . 0.9600 ?
C21 H21C . 0.9600 ?

loop_
_geom_hbond_atom_site_label_D
_geom_hbond_atom_site_label_H
_geom_hbond_atom_site_label_A
_geom_hbond_site_symmetry_A
_geom_hbond_distance_DH
_geom_hbond_distance_HA
_geom_hbond_distance_DA
_geom_hbond_angle_DHA
_geom_hbond_publ_flag
N1 H1 O3 1_655 0.86 2.22 3.073(5) 174 y

loop_
_geom_torsion_atom_site_label_1
_geom_torsion_atom_site_label_2
_geom_torsion_atom_site_label_3
_geom_torsion_atom_site_label_4
_geom_torsion_site_symmetry_1
_geom_torsion_site_symmetry_2
_geom_torsion_site_symmetry_3
_geom_torsion_site_symmetry_4
_geom_torsion
_geom_torsion_publ_flag
C6 N1 C2 C3 . . . . 14.2(7) y
C6 N1 C2 C7 . . . . -166.0(4) ?
N1 C2 C3 C9 . . . . -176.6(4) ?
C7 C2 C3 C9 . . . . 3.5(7) ?
N1 C2 C3 C4 . . . . 7.5(7) y
C7 C2 C3 C4 . . . . -172.3(4) ?
C2 C3 C4 C5 . . . . -26.1(6) y
C9 C3 C4 C5 . . . . 158.0(4) ?
C2 C3 C4 C15 . . . . 98.9(5) y
C9 C3 C4 C15 . . . . -77.0(5) ?
C3 C4 C5 C6 . . . . 26.7(6) y
C15 C4 C5 C6 . . . . -97.4(5) ?
C3 C4 C5 C12 . . . . -155.8(4) ?
C15 C4 C5 C12 . . . . 80.1(5) ?
C12 C5 C6 N1 . . . . 174.3(4) ?
C4 C5 C6 N1 . . . . -8.4(7) y
C12 C5 C6 C8 . . . . -4.3(8) ?
C4 C5 C6 C8 . . . . 173.0(5) ?
C2 N1 C6 C5 . . . . -13.7(7) y
C2 N1 C6 C8 . . . . 165.1(4) ?
C10 O2 C9 O1 . . . . -4.6(8) ?
C10 O2 C9 C3 . . . . 174.9(4) y
C2 C3 C9 O1 . . . . -6.6(7) y
C4 C3 C9 O1 . . . . 169.3(5) ?
C2 C3 C9 O2 . . . . 173.9(4) y
C4 C3 C9 O2 . . . . -10.2(6) ?
C9 O2 C10 C11 . . . . 97.7(8) y
C13 O4 C12 O3 . . . . 2.3(6) ?
C13 O4 C12 C5 . . . . -176.7(4) y
C6 C5 C12 O3 . . . . -168.5(5) y
C4 C5 C12 O3 . . . . 14.1(6) ?
C6 C5 C12 O4 . . . . 10.6(7) y
C4 C5 C12 O4 . . . . -166.9(4) ?
C12 O4 C13 C14 . . . . 174.3(4) y
C5 C4 C15 C20 . . . . 56.8(5) ?
C3 C4 C15 C20 . . . . -68.0(5) ?
C5 C4 C15 C16 . . . . -125.7(4) ?
C3 C4 C15 C16 . . . . 109.6(5) y
C20 C15 C16 C17 . . . . 1.3(7) ?
C4 C15 C16 C17 . . . . -176.3(4) ?
C15 C16 C17 O5 . . . . 178.3(4) ?
C15 C16 C17 C18 . . . . -0.1(7) ?
C21 O5 C17 C16 . . . . -2.1(7) y
C21 O5 C17 C18 . . . . 176.3(4) ?
C16 C17 C18 O6 . . . . 179.1(4) ?
O5 C17 C18 O6 . . . . 0.7(7) ?
C16 C17 C18 C19 . . . . -1.5(7) ?
O5 C17 C18 C19 . . . . -180.0(5) ?
O6 C18 C19 C20 . . . . -178.8(5) ?
C17 C18 C19 C20 . . . . 1.8(7) ?
C18 C19 C20 C15 . . . . -0.6(7) ?
C16 C15 C20 C19 . . . . -1.0(7) ?
C4 C15 C20 C19 . . . . 176.6(4) ?

loop_
_cod_related_entry_id
_cod_related_entry_database
_cod_related_entry_code
1 ChemSpider 538693
